data_4129243
loop_
_publ_author_name
'Zhu, Lei'
'Shabbir, Shagufta H.'
'Gray, Mark'
'Lynch, Vincent M.'
'Sorey, Steven'
'Anslyn, Eric V.'

_publ_section_title
;
 A structural investigation of the N-B interaction in an
 o-(N,N-dialkylaminomethyl)arylboronate system.
;
_journal_issue 4
_journal_name_full 'Journal of the American Chemical Society'
_journal_page_first 1222
_journal_page_last 1232
_journal_paper_doi 10.1021/ja055817c
_journal_volume 128
_journal_year 2006
_chemical_formula_sum 'C22 H30 Cl F3 N2 O3 Ru S'
_chemical_formula_weight 596.06
_space_group_IT_number 14
_space_group_name_Hall '-P 2yn'
_space_group_name_H-M_alt 'P 1 21/n 1'
_symmetry_cell_setting monoclinic
_symmetry_space_group_name_H-M 'P 1 21/n 1'
_atom_sites_solution_hydrogens geom
_atom_sites_solution_primary direct
_atom_sites_solution_secondary difmap
_audit_creation_method SHELXL-97
_cell_angle_alpha 90.00
_cell_angle_beta 98.067(2)
_cell_angle_gamma 90.00
_cell_formula_units_Z 4
_cell_length_a 16.2016(17)
_cell_length_b 8.6614(9)
_cell_length_c 17.9532(19)
_cell_measurement_temperature 173(2)
_cell_volume 2494.4(5)
_computing_cell_refinement 'Bruker XSCANS'
_computing_data_collection 'Bruker XSCANS'
_computing_data_reduction 'Bruker SHELXTL'
_computing_molecular_graphics 'Bruker SHELXTL'
_computing_publication_material 'Bruker SHELXTL'
_computing_structure_refinement 'SHELXL-97 (Sheldrick, 1997)'
_computing_structure_solution 'SHELXS-97 (Sheldrick, 1990)'
_diffrn_ambient_temperature 173(2)
_diffrn_measured_fraction_theta_full 0.942
_diffrn_measured_fraction_theta_max 0.942
_diffrn_measurement_device_type 'Bruker P4'
_diffrn_measurement_method '\w scans'
_diffrn_radiation_monochromator graphite
_diffrn_radiation_source 'fine-focus sealed tube'
_diffrn_radiation_type MoK\a
_diffrn_radiation_wavelength 0.71073
_diffrn_reflns_av_R_equivalents 0.0191
_diffrn_reflns_av_sigmaI/netI 0.0229
_diffrn_reflns_limit_h_max 21
_diffrn_reflns_limit_h_min -19
_diffrn_reflns_limit_k_max 11
_diffrn_reflns_limit_k_min -10
_diffrn_reflns_limit_l_max 21
_diffrn_reflns_limit_l_min -23
_diffrn_reflns_number 14235
_diffrn_reflns_theta_full 28.30
_diffrn_reflns_theta_max 28.30
_diffrn_reflns_theta_min 1.83
_exptl_absorpt_coefficient_mu 0.868
_exptl_absorpt_correction_type none
_exptl_crystal_colour gold.48
_exptl_crystal_density_diffrn 1.587
_exptl_crystal_density_meas hemisphere
_exptl_crystal_density_method 'not measured'
_exptl_crystal_description sqblok
_exptl_crystal_F_000 1216
_exptl_crystal_size_max .48
_exptl_crystal_size_mid .48
_exptl_crystal_size_min .22
_refine_diff_density_max 0.389
_refine_diff_density_min -0.561
_refine_diff_density_rms 0.070
_refine_ls_extinction_method none
_refine_ls_goodness_of_fit_ref 1.045
_refine_ls_hydrogen_treatment riding
_refine_ls_matrix_type full
_refine_ls_number_parameters 308
_refine_ls_number_reflns 5841
_refine_ls_number_restraints 0
_refine_ls_restrained_S_all 1.045
_refine_ls_R_factor_all 0.0301
_refine_ls_R_factor_gt 0.0251
_refine_ls_shift/su_max 0.098
_refine_ls_shift/su_mean 0.002
_refine_ls_structure_factor_coef Fsqd
_refine_ls_weighting_details 'calc w=1/[\s^2^(Fo^2^)+(0.0319P)^2^+1.4262P] where P=(Fo^2^+2Fc^2^)/3'
_refine_ls_weighting_scheme calc
_refine_ls_wR_factor_gt 0.0633
_refine_ls_wR_factor_ref 0.0661
_reflns_number_gt 5100
_reflns_number_total 5841
_reflns_threshold_expression >2sigma(I)
_cod_data_source_file ja055817csi20050902_012650.cif
_cod_data_source_block Ruthenium-ChlorozwitterionComplex
_cod_depositor_comments
;
The following automatic conversions were performed:

data item '_symmetry_cell_setting' value 'Monoclinic' was changed to
'monoclinic' in accordance with the
/home/saulius/struct/COD-crude-data/automatic-downloads/DataCite-retrospective/ACS/depositions/lib/dictionaries/cif_core.dic
dictionary named 'cif_core.dic' version 2.4.2 last updated on
2011-04-26.

Automatic conversion script
Id: cif_fix_values 6909 2019-04-08 15:41:33Z antanas 
;
_cod_original_sg_symbol_H-M P2(1)/n
_cod_database_code 4129243

loop_
_symmetry_equiv_pos_as_xyz
'x, y, z'
'-x+1/2, y+1/2, -z+1/2'
'-x, -y, -z'
'x-1/2, -y-1/2, z-1/2'

loop_
_atom_site_label
_atom_site_type_symbol
_atom_site_fract_x
_atom_site_fract_y
_atom_site_fract_z
_atom_site_U_iso_or_equiv
_atom_site_adp_type
_atom_site_occupancy
_atom_site_symmetry_multiplicity
_atom_site_calc_flag
_atom_site_refinement_flags
Ru1 Ru 0.775928(8) 0.242327(15) 0.006622(7) 0.01724(5) Uani 1 1 d .
Cl1 Cl 0.48816(3) 0.32906(7) -0.15623(3) 0.03872(13) Uani 1 1 d .
S1 S 1.06683(3) -0.29853(7) 0.30577(3) 0.03461(12) Uani 1 1 d .
F1 F 1.00115(9) -0.09991(17) 0.20412(8) 0.0496(3) Uani 1 1 d .
C1' C 0.97954(12) -0.2225(3) 0.24144(11) 0.0318(4) Uani 1 1 d .
O1 O 1.02996(11) -0.4325(2) 0.33565(10) 0.0509(4) Uani 1 1 d .
C1 C 0.81288(12) 0.4048(2) 0.09792(11) 0.0286(4) Uani 1 1 d .
F2 F 0.91760(8) -0.17713(18) 0.27937(8) 0.0494(3) Uani 1 1 d .
C2 C 0.76794(11) 0.4848(2) 0.03542(11) 0.0259(4) Uani 1 1 d .
O2 O 1.08562(11) -0.1753(2) 0.35805(10) 0.0525(4) Uani 1 1 d .
F3 F 0.94790(9) -0.32551(19) 0.19079(8) 0.0515(4) Uani 1 1 d .
O3 O 1.12903(10) -0.3307(2) 0.25748(9) 0.0487(4) Uani 1 1 d .
C3 C 0.81345(11) 0.4692(2) -0.02724(10) 0.0239(4) Uani 1 1 d .
C4 C 0.88573(11) 0.3788(2) -0.00368(11) 0.0252(4) Uani 1 1 d .
C5 C 0.88574(12) 0.3387(2) 0.07382(11) 0.0289(4) Uani 1 1 d .
C6 C 0.79115(17) 0.3989(3) 0.17647(12) 0.0510(7) Uani 1 1 d .
H6A H 0.8206 0.4817 0.2066 0.077 Uiso 1 1 calc R
H6B H 0.8078 0.2988 0.1992 0.077 Uiso 1 1 calc R
H6C H 0.7309 0.4125 0.1749 0.077 Uiso 1 1 calc R
C7 C 0.68800(13) 0.5728(3) 0.03507(15) 0.0442(6) Uani 1 1 d .
H7A H 0.7006 0.6811 0.0478 0.066 Uiso 1 1 calc R
H7B H 0.6561 0.5280 0.0722 0.066 Uiso 1 1 calc R
H7C H 0.6552 0.5668 -0.0150 0.066 Uiso 1 1 calc R
C8 C 0.79082(15) 0.5421(3) -0.10338(12) 0.0402(5) Uani 1 1 d .
H8A H 0.8172 0.6438 -0.1038 0.060 Uiso 1 1 calc R
H8B H 0.7301 0.5536 -0.1142 0.060 Uiso 1 1 calc R
H8C H 0.8103 0.4762 -0.1417 0.060 Uiso 1 1 calc R
C9 C 0.95041(13) 0.3355(3) -0.05238(14) 0.0405(5) Uani 1 1 d .
H9A H 0.9957 0.4115 -0.0458 0.061 Uiso 1 1 calc R
H9B H 0.9249 0.3338 -0.1052 0.061 Uiso 1 1 calc R
H9C H 0.9728 0.2330 -0.0379 0.061 Uiso 1 1 calc R
C18 C 0.77000(11) 0.0437(2) -0.07003(10) 0.0231(4) Uani 1 1 d .
C21 C 0.82674(13) 0.0038(2) -0.12625(12) 0.0343(5) Uani 1 1 d .
H21A H 0.8048 -0.0867 -0.1554 0.052 Uiso 1 1 calc R
H21B H 0.8825 -0.0195 -0.0999 0.052 Uiso 1 1 calc R
H21C H 0.8300 0.0913 -0.1603 0.052 Uiso 1 1 calc R
C20 C 0.84464(12) -0.1085(2) 0.04546(13) 0.0352(5) Uani 1 1 d .
H20A H 0.8341 -0.2168 0.0314 0.053 Uiso 1 1 calc R
H20B H 0.8474 -0.0975 0.1001 0.053 Uiso 1 1 calc R
H20C H 0.8977 -0.0756 0.0302 0.053 Uiso 1 1 calc R
C17 C 0.77534(11) -0.0099(2) 0.00682(10) 0.0237(4) Uani 1 1 d .
C16 C 0.70475(11) 0.0445(2) 0.04133(10) 0.0216(3) Uani 1 1 d .
C14 C 0.65484(10) 0.12708(19) -0.01753(10) 0.0196(3) Uani 1 1 d .
C15 C 0.69379(11) 0.1273(2) -0.08279(10) 0.0212(3) Uani 1 1 d .
N13' N 0.57632(9) 0.19751(18) -0.03717(8) 0.0222(3) Uani 1 1 d .
C12' C 0.57150(12) 0.2379(2) -0.10925(11) 0.0251(4) Uani 1 1 d .
N11' N 0.63936(9) 0.20206(19) -0.13947(8) 0.0236(3) Uani 1 1 d .
C13 C 0.51517(12) 0.2292(3) 0.01359(12) 0.0332(5) Uani 1 1 d .
H13A H 0.4594 0.2364 -0.0155 0.050 Uiso 1 1 calc R
H13B H 0.5290 0.3269 0.0399 0.050 Uiso 1 1 calc R
H13C H 0.5161 0.1454 0.0504 0.050 Uiso 1 1 calc R
C11 C 0.65268(15) 0.2249(3) -0.21745(11) 0.0372(5) Uani 1 1 d .
H11A H 0.6152 0.3060 -0.2404 0.056 Uiso 1 1 calc R
H11B H 0.6411 0.1284 -0.2455 0.056 Uiso 1 1 calc R
H11C H 0.7106 0.2557 -0.2189 0.056 Uiso 1 1 calc R
C19 C 0.68557(12) 0.0090(2) 0.11880(10) 0.0302(4) Uani 1 1 d .
H19A H 0.6515 -0.0848 0.1173 0.045 Uiso 1 1 calc R
H19B H 0.6549 0.0955 0.1370 0.045 Uiso 1 1 calc R
H19C H 0.7377 -0.0069 0.1528 0.045 Uiso 1 1 calc R
C10 C 0.95420(17) 0.2538(3) 0.12196(17) 0.0521(7) Uani 1 1 d .
H10A H 0.9952 0.3279 0.1460 0.078 Uiso 1 1 calc R
H10B H 0.9814 0.1827 0.0906 0.078 Uiso 1 1 calc R
H10C H 0.9307 0.1952 0.1607 0.078 Uiso 1 1 calc R

loop_
_atom_site_aniso_label
_atom_site_aniso_U_11
_atom_site_aniso_U_22
_atom_site_aniso_U_33
_atom_site_aniso_U_23
_atom_site_aniso_U_13
_atom_site_aniso_U_12
Ru1 0.01645(8) 0.01720(8) 0.01812(8) -0.00112(5) 0.00265(5) -0.00059(5)
Cl1 0.0303(2) 0.0413(3) 0.0412(3) 0.0114(2) -0.0069(2) 0.0030(2)
S1 0.0336(3) 0.0421(3) 0.0280(3) 0.0010(2) 0.0041(2) 0.0115(2)
F1 0.0533(8) 0.0452(8) 0.0508(8) 0.0194(7) 0.0097(7) 0.0042(6)
C1' 0.0269(10) 0.0352(11) 0.0335(12) 0.0022(8) 0.0046(8) 0.0014(8)
O1 0.0671(11) 0.0398(9) 0.0495(10) 0.0142(8) 0.0213(8) 0.0178(8)
C1 0.0328(10) 0.0296(10) 0.0240(9) -0.0079(7) 0.0059(8) -0.0120(8)
F2 0.0337(7) 0.0609(9) 0.0561(9) 0.0038(7) 0.0152(6) 0.0128(6)
C2 0.0235(9) 0.0192(8) 0.0358(10) -0.0089(7) 0.0067(7) -0.0029(7)
O2 0.0441(9) 0.0673(12) 0.0437(10) -0.0177(9) -0.0024(8) -0.0021(9)
F3 0.0496(8) 0.0609(9) 0.0418(8) -0.0104(7) -0.0012(6) -0.0117(7)
O3 0.0382(9) 0.0645(12) 0.0454(10) 0.0014(8) 0.0129(7) 0.0175(8)
C3 0.0274(9) 0.0173(8) 0.0269(9) -0.0024(7) 0.0040(7) -0.0048(7)
C4 0.0209(8) 0.0215(9) 0.0338(10) -0.0054(7) 0.0062(7) -0.0048(7)
C5 0.0258(9) 0.0249(9) 0.0332(11) -0.0019(8) -0.0054(8) -0.0067(7)
C6 0.0682(17) 0.0598(16) 0.0273(12) -0.0123(11) 0.0145(11) -0.0253(13)
C7 0.0319(11) 0.0305(11) 0.0723(17) -0.0144(11) 0.0152(11) 0.0036(9)
C8 0.0553(14) 0.0282(10) 0.0363(12) 0.0073(9) 0.0032(10) -0.0061(10)
C9 0.0288(10) 0.0391(12) 0.0574(14) -0.0170(11) 0.0198(10) -0.0083(9)
C18 0.0242(8) 0.0185(8) 0.0276(9) -0.0057(7) 0.0067(7) -0.0021(7)
C21 0.0366(11) 0.0308(10) 0.0395(11) -0.0090(9) 0.0187(9) -0.0004(8)
C20 0.0310(10) 0.0257(10) 0.0478(13) 0.0047(9) 0.0019(9) 0.0053(8)
C17 0.0234(9) 0.0159(8) 0.0318(10) -0.0009(7) 0.0035(7) -0.0007(6)
C16 0.0219(8) 0.0195(8) 0.0229(9) 0.0006(7) 0.0018(7) -0.0020(6)
C14 0.0196(8) 0.0181(8) 0.0215(8) -0.0016(6) 0.0045(6) -0.0038(6)
C15 0.0227(8) 0.0215(8) 0.0194(8) -0.0012(6) 0.0033(7) -0.0049(6)
N13' 0.0197(7) 0.0246(7) 0.0225(8) 0.0008(6) 0.0034(6) -0.0005(6)
C12' 0.0224(9) 0.0241(9) 0.0272(10) 0.0014(7) -0.0021(7) -0.0032(7)
N11' 0.0249(8) 0.0267(8) 0.0189(7) 0.0012(6) 0.0017(6) -0.0056(6)
C13 0.0235(9) 0.0436(12) 0.0346(11) 0.0006(9) 0.0108(8) 0.0058(8)
C11 0.0421(12) 0.0504(13) 0.0189(10) 0.0040(9) 0.0036(8) -0.0107(10)
C19 0.0357(10) 0.0315(10) 0.0238(9) 0.0069(8) 0.0051(8) -0.0018(8)
C10 0.0424(14) 0.0504(16) 0.0552(17) 0.0067(11) -0.0216(12) -0.0030(10)

loop_
_atom_type_symbol
_atom_type_description
_atom_type_scat_dispersion_real
_atom_type_scat_dispersion_imag
_atom_type_scat_source
C C 0.0033 0.0016 'International Tables Vol C Tables 4.2.6.8 and 6.1.1.4'
H H 0.0000 0.0000 'International Tables Vol C Tables 4.2.6.8 and 6.1.1.4'
N N 0.0061 0.0033 'International Tables Vol C Tables 4.2.6.8 and 6.1.1.4'
O O 0.0106 0.0060 'International Tables Vol C Tables 4.2.6.8 and 6.1.1.4'
F F 0.0171 0.0103 'International Tables Vol C Tables 4.2.6.8 and 6.1.1.4'
S S 0.1246 0.1234 'International Tables Vol C Tables 4.2.6.8 and 6.1.1.4'
Cl Cl 0.1484 0.1585 'International Tables Vol C Tables 4.2.6.8 and 6.1.1.4'
Ru Ru -1.2594 0.8363 'International Tables Vol C Tables 4.2.6.8 and 6.1.1.4'

loop_
_geom_angle_atom_site_label_1
_geom_angle_atom_site_label_2
_geom_angle_atom_site_label_3
_geom_angle
C4 Ru1 C3 38.34(7)
C4 Ru1 C2 64.50(7)
C3 Ru1 C2 38.63(7)
C4 Ru1 C5 38.62(7)
C3 Ru1 C5 64.36(7)
C2 Ru1 C5 64.36(7)
C4 Ru1 C15 127.68(7)
C3 Ru1 C15 111.98(7)
C2 Ru1 C15 124.58(7)
C5 Ru1 C15 162.53(7)
C4 Ru1 C1 64.50(7)
C3 Ru1 C1 64.38(7)
C2 Ru1 C1 38.33(7)
C5 Ru1 C1 38.43(7)
C15 Ru1 C1 157.65(7)
C4 Ru1 C17 123.35(7)
C3 Ru1 C17 155.22(7)
C2 Ru1 C17 165.13(7)
C5 Ru1 C17 112.77(7)
C15 Ru1 C17 62.69(7)
C1 Ru1 C17 130.19(7)
C4 Ru1 C14 162.93(7)
C3 Ru1 C14 129.50(7)
C2 Ru1 C14 113.98(6)
C5 Ru1 C14 157.94(7)
C15 Ru1 C14 37.58(6)
C1 Ru1 C14 125.96(7)
C17 Ru1 C14 62.64(6)
C4 Ru1 C18 109.77(7)
C3 Ru1 C18 121.56(7)
C2 Ru1 C18 155.23(7)
C5 Ru1 C18 127.56(7)
C15 Ru1 C18 37.94(6)
C1 Ru1 C18 163.75(7)
C17 Ru1 C18 38.56(7)
C14 Ru1 C18 63.88(6)
C4 Ru1 C16 156.55(7)
C3 Ru1 C16 164.18(7)
C2 Ru1 C16 129.33(7)
C5 Ru1 C16 124.22(7)
C15 Ru1 C16 64.06(6)
C1 Ru1 C16 112.89(7)
C17 Ru1 C16 38.68(6)
C14 Ru1 C16 37.97(6)
C18 Ru1 C16 65.76(7)
O2 S1 O1 114.75(11)
O2 S1 O3 115.89(11)
O1 S1 O3 115.33(11)
O2 S1 C1' 102.83(11)
O1 S1 C1' 101.65(10)
O3 S1 C1' 103.55(9)
F3 C1' F1 107.23(17)
F3 C1' F2 107.41(17)
F1 C1' F2 106.85(18)
F3 C1' S1 112.53(15)
F1 C1' S1 111.91(14)
F2 C1' S1 110.63(14)
C2 C1 C5 107.90(16)
C2 C1 C6 126.4(2)
C5 C1 C6 125.6(2)
C2 C1 Ru1 70.50(10)
C5 C1 Ru1 70.48(10)
C6 C1 Ru1 127.48(14)
C1 C2 C3 108.00(16)
C1 C2 C7 126.42(19)
C3 C2 C7 125.57(19)
C1 C2 Ru1 71.17(10)
C3 C2 Ru1 70.62(10)
C7 C2 Ru1 124.77(13)
C4 C3 C2 108.08(16)
C4 C3 C8 125.94(18)
C2 C3 C8 125.92(18)
C4 C3 Ru1 70.68(10)
C2 C3 Ru1 70.75(10)
C8 C3 Ru1 126.36(13)
C3 C4 C5 108.04(16)
C3 C4 C9 125.17(19)
C5 C4 C9 126.79(18)
C3 C4 Ru1 70.99(10)
C5 C4 Ru1 70.94(10)
C9 C4 Ru1 124.18(13)
C1 C5 C4 107.98(16)
C1 C5 C10 126.6(2)
C4 C5 C10 125.2(2)
C1 C5 Ru1 71.08(10)
C4 C5 Ru1 70.44(10)
C10 C5 Ru1 127.83(15)
C15 C18 C17 104.56(15)
C15 C18 C21 127.59(17)
C17 C18 C21 127.47(17)
C15 C18 Ru1 70.29(10)
C17 C18 Ru1 70.27(10)
C21 C18 Ru1 128.74(13)
C18 C17 C16 110.93(15)
C18 C17 C20 124.33(17)
C16 C17 C20 124.74(17)
C18 C17 Ru1 71.18(10)
C16 C17 Ru1 71.37(10)
C20 C17 Ru1 124.51(13)
C14 C16 C17 104.15(15)
C14 C16 C19 128.26(16)
C17 C16 C19 127.38(16)
C14 C16 Ru1 70.48(9)
C17 C16 Ru1 69.96(10)
C19 C16 Ru1 127.34(13)
C15 C14 N13' 106.60(15)
C15 C14 C16 110.07(15)
N13' C14 C16 142.96(16)
C15 C14 Ru1 70.75(9)
N13' C14 Ru1 127.16(12)
C16 C14 Ru1 71.55(9)
N11' C15 C14 107.09(15)
N11' C15 C18 142.44(16)
C14 C15 C18 110.24(15)
N11' C15 Ru1 125.34(12)
C14 C15 Ru1 71.68(10)
C18 C15 Ru1 71.77(10)
C12' N13' C14 106.51(15)
C12' N13' C13 127.11(16)
C14 N13' C13 126.25(15)
N11' C12' N13' 113.33(16)
N11' C12' Cl1 123.76(15)
N13' C12' Cl1 122.89(15)
C12' N11' C15 106.42(15)
C12' N11' C11 127.01(17)
C15 N11' C11 126.43(16)

loop_
_geom_bond_atom_site_label_1
_geom_bond_atom_site_label_2
_geom_bond_distance
Ru1 C4 2.1650(17)
Ru1 C3 2.1691(17)
Ru1 C2 2.1708(18)
Ru1 C5 2.1716(18)
Ru1 C15 2.1775(17)
Ru1 C1 2.1796(18)
Ru1 C17 2.1847(18)
Ru1 C14 2.1895(16)
Ru1 C18 2.1969(17)
Ru1 C16 2.2037(17)
Cl1 C12' 1.6848(19)
S1 O2 1.4256(18)
S1 O1 1.4426(18)
S1 O3 1.4457(16)
S1 C1' 1.819(2)
F1 C1' 1.328(2)
C1' F3 1.325(2)
C1' F2 1.348(2)
C1 C2 1.428(3)
C1 C5 1.432(3)
C1 C6 1.502(3)
C2 C3 1.435(3)
C2 C7 1.502(3)
C3 C4 1.423(3)
C3 C8 1.503(3)
C4 C5 1.434(3)
C4 C9 1.503(3)
C5 C10 1.500(3)
C18 C15 1.422(2)
C18 C17 1.447(3)
C18 C21 1.498(2)
C20 C17 1.501(3)
C17 C16 1.453(2)
C16 C14 1.429(2)
C16 C19 1.499(2)
C14 C15 1.407(2)
C14 N13' 1.410(2)
C15 N11' 1.407(2)
N13' C12' 1.332(2)
N13' C13 1.463(2)
C12' N11' 1.329(2)
N11' C11 1.460(2)

loop_
_geom_torsion_atom_site_label_1
_geom_torsion_atom_site_label_2
_geom_torsion_atom_site_label_3
_geom_torsion_atom_site_label_4
_geom_torsion
O2 S1 C1' F3 -175.13(15)
O1 S1 C1' F3 -56.10(16)
O3 S1 C1' F3 63.83(17)
O2 S1 C1' F1 64.04(17)
O1 S1 C1' F1 -176.93(15)
O3 S1 C1' F1 -56.99(18)
O2 S1 C1' F2 -54.99(18)
O1 S1 C1' F2 64.05(17)
O3 S1 C1' F2 -176.02(15)
C4 Ru1 C1 C2 80.46(11)
C3 Ru1 C1 C2 37.78(10)
C5 Ru1 C1 C2 118.13(16)
C15 Ru1 C1 C2 -47.9(2)
C17 Ru1 C1 C2 -166.30(10)
C14 Ru1 C1 C2 -83.80(12)
C18 Ru1 C1 C2 153.2(2)
C16 Ru1 C1 C2 -125.12(10)
C4 Ru1 C1 C5 -37.67(11)
C3 Ru1 C1 C5 -80.35(12)
C2 Ru1 C1 C5 -118.13(16)
C15 Ru1 C1 C5 -166.06(16)
C17 Ru1 C1 C5 75.56(13)
C14 Ru1 C1 C5 158.07(11)
C18 Ru1 C1 C5 35.0(3)
C16 Ru1 C1 C5 116.74(11)
C4 Ru1 C1 C6 -158.1(2)
C3 Ru1 C1 C6 159.2(2)
C2 Ru1 C1 C6 121.5(3)
C5 Ru1 C1 C6 -120.4(3)
C15 Ru1 C1 C6 73.5(3)
C17 Ru1 C1 C6 -44.8(2)
C14 Ru1 C1 C6 37.7(2)
C18 Ru1 C1 C6 -85.4(3)
C16 Ru1 C1 C6 -3.7(2)
C5 C1 C2 C3 -0.5(2)
C6 C1 C2 C3 175.90(19)
Ru1 C1 C2 C3 -61.36(12)
C5 C1 C2 C7 -179.32(18)
C6 C1 C2 C7 -2.9(3)
Ru1 C1 C2 C7 119.82(19)
C5 C1 C2 Ru1 60.86(13)
C6 C1 C2 Ru1 -122.7(2)
C4 Ru1 C2 C1 -80.46(12)
C3 Ru1 C2 C1 -117.77(15)
C5 Ru1 C2 C1 -37.45(11)
C15 Ru1 C2 C1 159.95(10)
C17 Ru1 C2 C1 44.8(3)
C14 Ru1 C2 C1 118.28(11)
C18 Ru1 C2 C1 -162.45(14)
C16 Ru1 C2 C1 76.95(13)
C4 Ru1 C2 C3 37.32(11)
C5 Ru1 C2 C3 80.32(11)
C15 Ru1 C2 C3 -82.27(12)
C1 Ru1 C2 C3 117.77(15)
C17 Ru1 C2 C3 162.6(2)
C14 Ru1 C2 C3 -123.95(11)
C18 Ru1 C2 C3 -44.7(2)
C16 Ru1 C2 C3 -165.27(10)
C4 Ru1 C2 C7 157.8(2)
C3 Ru1 C2 C7 120.4(2)
C5 Ru1 C2 C7 -159.2(2)
C15 Ru1 C2 C7 38.2(2)
C1 Ru1 C2 C7 -121.8(2)
C17 Ru1 C2 C7 -77.0(3)
C14 Ru1 C2 C7 -3.5(2)
C18 Ru1 C2 C7 75.8(2)
C16 Ru1 C2 C7 -44.8(2)
C1 C2 C3 C4 0.57(19)
C7 C2 C3 C4 179.41(17)
Ru1 C2 C3 C4 -61.14(12)
C1 C2 C3 C8 -176.80(17)
C7 C2 C3 C8 2.0(3)
Ru1 C2 C3 C8 121.49(18)
C1 C2 C3 Ru1 61.71(12)
C7 C2 C3 Ru1 -119.46(18)
C2 Ru1 C3 C4 118.09(15)
C5 Ru1 C3 C4 37.78(11)
C15 Ru1 C3 C4 -123.53(11)
C1 Ru1 C3 C4 80.61(12)
C17 Ru1 C3 C4 -51.3(2)
C14 Ru1 C3 C4 -162.73(10)
C18 Ru1 C3 C4 -82.14(12)
C16 Ru1 C3 C4 164.3(2)
C4 Ru1 C3 C2 -118.09(15)
C5 Ru1 C3 C2 -80.31(12)
C15 Ru1 C3 C2 118.38(11)
C1 Ru1 C3 C2 -37.48(11)
C17 Ru1 C3 C2 -169.44(14)
C14 Ru1 C3 C2 79.18(13)
C18 Ru1 C3 C2 159.77(11)
C16 Ru1 C3 C2 46.2(3)
C4 Ru1 C3 C8 120.9(2)
C2 Ru1 C3 C8 -121.0(2)
C5 Ru1 C3 C8 158.7(2)
C15 Ru1 C3 C8 -2.59(19)
C1 Ru1 C3 C8 -158.5(2)
C17 Ru1 C3 C8 69.6(2)
C14 Ru1 C3 C8 -41.8(2)
C18 Ru1 C3 C8 38.8(2)
C16 Ru1 C3 C8 -74.8(3)
C2 C3 C4 C5 -0.4(2)
C8 C3 C4 C5 176.94(17)
Ru1 C3 C4 C5 -61.61(12)
C2 C3 C4 C9 -179.87(17)
C8 C3 C4 C9 -2.5(3)
Ru1 C3 C4 C9 118.95(18)
C2 C3 C4 Ru1 61.18(12)
C8 C3 C4 Ru1 -121.45(18)
C2 Ru1 C4 C3 -37.60(11)
C5 Ru1 C4 C3 -117.74(16)
C15 Ru1 C4 C3 77.63(13)
C1 Ru1 C4 C3 -80.25(12)
C17 Ru1 C4 C3 156.93(10)
C14 Ru1 C4 C3 51.3(3)
C18 Ru1 C4 C3 116.24(11)
C16 Ru1 C4 C3 -169.30(15)
C3 Ru1 C4 C5 117.74(16)
C2 Ru1 C4 C5 80.14(12)
C15 Ru1 C4 C5 -164.63(11)
C1 Ru1 C4 C5 37.49(11)
C17 Ru1 C4 C5 -85.33(12)
C14 Ru1 C4 C5 169.1(2)
C18 Ru1 C4 C5 -126.02(11)
C16 Ru1 C4 C5 -51.6(2)
C3 Ru1 C4 C9 -120.2(2)
C2 Ru1 C4 C9 -157.8(2)
C5 Ru1 C4 C9 122.1(2)
C15 Ru1 C4 C9 -42.5(2)
C1 Ru1 C4 C9 159.6(2)
C17 Ru1 C4 C9 36.8(2)
C14 Ru1 C4 C9 -68.8(3)
C18 Ru1 C4 C9 -3.92(19)
C16 Ru1 C4 C9 70.5(3)
C2 C1 C5 C4 0.2(2)
C6 C1 C5 C4 -176.20(19)
Ru1 C1 C5 C4 61.11(12)
C2 C1 C5 C10 175.55(19)
C6 C1 C5 C10 -0.9(3)
Ru1 C1 C5 C10 -123.6(2)
C2 C1 C5 Ru1 -60.88(12)
C6 C1 C5 Ru1 122.7(2)
C3 C4 C5 C1 0.1(2)
C9 C4 C5 C1 179.55(17)
Ru1 C4 C5 C1 -61.51(12)
C3 C4 C5 C10 -175.27(18)
C9 C4 C5 C10 4.2(3)
Ru1 C4 C5 C10 123.1(2)
C3 C4 C5 Ru1 61.64(12)
C9 C4 C5 Ru1 -118.93(19)
C4 Ru1 C5 C1 117.90(16)
C3 Ru1 C5 C1 80.39(12)
C2 Ru1 C5 C1 37.35(11)
C15 Ru1 C5 C1 162.2(2)
C17 Ru1 C5 C1 -126.64(11)
C14 Ru1 C5 C1 -53.6(2)
C18 Ru1 C5 C1 -168.31(11)
C16 Ru1 C5 C1 -84.24(13)
C3 Ru1 C5 C4 -37.51(11)
C2 Ru1 C5 C4 -80.56(12)
C15 Ru1 C5 C4 44.3(3)
C1 Ru1 C5 C4 -117.90(16)
C17 Ru1 C5 C4 115.45(11)
C14 Ru1 C5 C4 -171.47(15)
C18 Ru1 C5 C4 73.79(13)
C16 Ru1 C5 C4 157.86(10)
C4 Ru1 C5 C10 -120.0(3)
C3 Ru1 C5 C10 -157.5(2)
C2 Ru1 C5 C10 159.5(2)
C15 Ru1 C5 C10 -75.6(3)
C1 Ru1 C5 C10 122.1(3)
C17 Ru1 C5 C10 -4.5(2)
C14 Ru1 C5 C10 68.6(3)
C18 Ru1 C5 C10 -46.2(2)
C16 Ru1 C5 C10 37.9(2)
C4 Ru1 C18 C15 -126.55(10)
C3 Ru1 C18 C15 -85.79(11)
C2 Ru1 C18 C15 -54.79(19)
C5 Ru1 C18 C15 -166.10(10)
C1 Ru1 C18 C15 167.1(2)
C17 Ru1 C18 C15 114.34(14)
C14 Ru1 C18 C15 36.23(10)
C16 Ru1 C18 C15 78.31(11)
C4 Ru1 C18 C17 119.11(10)
C3 Ru1 C18 C17 159.87(10)
C2 Ru1 C18 C17 -169.13(14)
C5 Ru1 C18 C17 79.55(12)
C15 Ru1 C18 C17 -114.34(14)
C1 Ru1 C18 C17 52.8(3)
C14 Ru1 C18 C17 -78.11(10)
C16 Ru1 C18 C17 -36.03(10)
C4 Ru1 C18 C21 -3.64(19)
C3 Ru1 C18 C21 37.1(2)
C2 Ru1 C18 C21 68.1(2)
C5 Ru1 C18 C21 -43.2(2)
C15 Ru1 C18 C21 122.9(2)
C1 Ru1 C18 C21 -69.9(3)
C17 Ru1 C18 C21 -122.7(2)
C14 Ru1 C18 C21 159.1(2)
C16 Ru1 C18 C21 -158.77(19)
C15 C18 C17 C16 -1.85(19)
C21 C18 C17 C16 -175.21(17)
Ru1 C18 C17 C16 60.54(12)
C15 C18 C17 C20 178.13(17)
C21 C18 C17 C20 4.8(3)
Ru1 C18 C17 C20 -119.47(18)
C15 C18 C17 Ru1 -62.40(11)
C21 C18 C17 Ru1 124.25(19)
C4 Ru1 C17 C18 -79.85(12)
C3 Ru1 C17 C18 -44.4(2)
C2 Ru1 C17 C18 162.1(2)
C5 Ru1 C17 C18 -122.28(11)
C15 Ru1 C17 C18 39.08(10)
C1 Ru1 C17 C18 -163.04(10)
C14 Ru1 C17 C18 81.59(11)
C16 Ru1 C17 C18 120.88(14)
C4 Ru1 C17 C16 159.27(10)
C3 Ru1 C17 C16 -165.29(14)
C2 Ru1 C17 C16 41.2(3)
C5 Ru1 C17 C16 116.84(11)
C15 Ru1 C17 C16 -81.80(10)
C1 Ru1 C17 C16 76.08(12)
C14 Ru1 C17 C16 -39.29(10)
C18 Ru1 C17 C16 -120.88(14)
C4 Ru1 C17 C20 39.41(19)
C3 Ru1 C17 C20 74.9(2)
C2 Ru1 C17 C20 -78.7(3)
C5 Ru1 C17 C20 -3.02(18)
C15 Ru1 C17 C20 158.34(18)
C1 Ru1 C17 C20 -43.78(19)
C14 Ru1 C17 C20 -159.15(18)
C18 Ru1 C17 C20 119.3(2)
C16 Ru1 C17 C20 -119.9(2)
C18 C17 C16 C14 2.26(19)
C20 C17 C16 C14 -177.72(17)
Ru1 C17 C16 C14 62.69(11)
C18 C17 C16 C19 177.31(17)
C20 C17 C16 C19 -2.7(3)
Ru1 C17 C16 C19 -122.26(18)
C18 C17 C16 Ru1 -60.43(12)
C20 C17 C16 Ru1 119.59(18)
C4 Ru1 C16 C14 -161.91(15)
C3 Ru1 C16 C14 43.1(3)
C2 Ru1 C16 C14 78.70(12)
C5 Ru1 C16 C14 161.85(10)
C15 Ru1 C16 C14 -35.97(10)
C1 Ru1 C16 C14 119.68(11)
C17 Ru1 C16 C14 -113.92(14)
C18 Ru1 C16 C14 -78.00(11)
C4 Ru1 C16 C17 -48.0(2)
C3 Ru1 C16 C17 157.0(2)
C2 Ru1 C16 C17 -167.38(10)
C5 Ru1 C16 C17 -84.23(12)
C15 Ru1 C16 C17 77.94(11)
C1 Ru1 C16 C17 -126.40(11)
C14 Ru1 C16 C17 113.92(14)
C18 Ru1 C16 C17 35.92(10)
C4 Ru1 C16 C19 74.3(2)
C3 Ru1 C16 C19 -80.7(3)
C2 Ru1 C16 C19 -45.07(19)
C5 Ru1 C16 C19 38.07(19)
C15 Ru1 C16 C19 -159.75(18)
C1 Ru1 C16 C19 -4.10(18)
C17 Ru1 C16 C19 122.3(2)
C14 Ru1 C16 C19 -123.8(2)
C18 Ru1 C16 C19 158.22(18)
C17 C16 C14 C15 -1.79(19)
C19 C16 C14 C15 -176.78(17)
Ru1 C16 C14 C15 60.53(12)
C17 C16 C14 N13' 169.7(2)
C19 C16 C14 N13' -5.3(4)
Ru1 C16 C14 N13' -128.0(2)
C17 C16 C14 Ru1 -62.33(11)
C19 C16 C14 Ru1 122.69(19)
C4 Ru1 C14 C15 35.1(3)
C3 Ru1 C14 C15 73.99(13)
C2 Ru1 C14 C15 116.14(11)
C5 Ru1 C14 C15 -163.26(17)
C1 Ru1 C14 C15 158.57(11)
C17 Ru1 C14 C15 -79.94(11)
C18 Ru1 C14 C15 -36.57(10)
C16 Ru1 C14 C15 -119.97(15)
C4 Ru1 C14 N13' -61.5(3)
C3 Ru1 C14 N13' -22.61(18)
C2 Ru1 C14 N13' 19.54(17)
C5 Ru1 C14 N13' 100.1(2)
C15 Ru1 C14 N13' -96.60(18)
C1 Ru1 C14 N13' 61.97(17)
C17 Ru1 C14 N13' -176.54(17)
C18 Ru1 C14 N13' -133.17(17)
C16 Ru1 C14 N13' 143.4(2)
C4 Ru1 C14 C16 155.1(2)
C3 Ru1 C14 C16 -166.04(10)
C2 Ru1 C14 C16 -123.89(11)
C5 Ru1 C14 C16 -43.3(2)
C15 Ru1 C14 C16 119.97(15)
C1 Ru1 C14 C16 -81.45(12)
C17 Ru1 C14 C16 40.03(10)
C18 Ru1 C14 C16 83.40(11)
N13' C14 C15 N11' 1.91(18)
C16 C14 C15 N11' 176.58(14)
Ru1 C14 C15 N11' -122.39(13)
N13' C14 C15 C18 -173.95(14)
C16 C14 C15 C18 0.7(2)
Ru1 C14 C15 C18 61.75(12)
N13' C14 C15 Ru1 124.30(12)
C16 C14 C15 Ru1 -61.03(12)
C17 C18 C15 N11' -172.8(2)
C21 C18 C15 N11' 0.5(4)
Ru1 C18 C15 N11' 124.8(2)
C17 C18 C15 C14 0.69(19)
C21 C18 C15 C14 174.03(17)
Ru1 C18 C15 C14 -61.69(12)
C17 C18 C15 Ru1 62.38(11)
C21 C18 C15 Ru1 -124.28(19)
C4 Ru1 C15 N11' -69.36(17)
C3 Ru1 C15 N11' -28.57(16)
C2 Ru1 C15 N11' 13.28(18)
C5 Ru1 C15 N11' -102.8(3)
C1 Ru1 C15 N11' 47.3(3)
C17 Ru1 C15 N11' 178.12(17)
C14 Ru1 C15 N11' 98.32(18)
C18 Ru1 C15 N11' -142.2(2)
C16 Ru1 C15 N11' 134.66(16)
C4 Ru1 C15 C14 -167.68(10)
C3 Ru1 C15 C14 -126.89(10)
C2 Ru1 C15 C14 -85.04(12)
C5 Ru1 C15 C14 158.9(2)
C1 Ru1 C15 C14 -51.0(2)
C17 Ru1 C15 C14 79.80(11)
C18 Ru1 C15 C14 119.53(15)
C16 Ru1 C15 C14 36.34(10)
C4 Ru1 C15 C18 72.79(13)
C3 Ru1 C15 C18 113.59(11)
C2 Ru1 C15 C18 155.43(10)
C5 Ru1 C15 C18 39.4(3)
C1 Ru1 C15 C18 -170.57(16)
C17 Ru1 C15 C18 -39.73(10)
C14 Ru1 C15 C18 -119.53(15)
C16 Ru1 C15 C18 -83.18(11)
C15 C14 N13' C12' -1.00(19)
C16 C14 N13' C12' -172.7(2)
Ru1 C14 N13' C12' 77.12(18)
C15 C14 N13' C13 -177.09(17)
C16 C14 N13' C13 11.2(4)
Ru1 C14 N13' C13 -99.0(2)
C14 N13' C12' N11' -0.4(2)
C13 N13' C12' N11' 175.69(17)
C14 N13' C12' Cl1 -179.04(13)
C13 N13' C12' Cl1 -3.0(3)
N13' C12' N11' C15 1.6(2)
Cl1 C12' N11' C15 -179.77(13)
N13' C12' N11' C11 177.40(18)
Cl1 C12' N11' C11 -3.9(3)
C14 C15 N11' C12' -2.11(19)
C18 C15 N11' C12' 171.5(2)
Ru1 C15 N11' C12' -81.44(17)
C14 C15 N11' C11 -177.98(17)
C18 C15 N11' C11 -4.4(4)
Ru1 C15 N11' C11 102.7(2)
